data_4508145
loop_
_publ_author_name
'Martin, Flavia A.'
'Pop, Mihaela M.'
'Borodi, Gheorghe'
'Filip, Xenia'
'Kacso, Irina'

_publ_section_title
;
 Ketoconazole Salt and Co-crystals with Enhanced Aqueous Solubility
;
_journal_issue 10
_journal_name_full 'Crystal Growth &amp; Design'
_journal_page_first 4295
_journal_paper_doi 10.1021/cg400638g
_journal_volume 13
_journal_year 2013
_chemical_formula_moiety 'C26 H28 Cl2 N4 O4, C4 H5 O4'
_chemical_formula_sum 'C30 H33 Cl2 N4 O8'
_chemical_formula_weight 648.50
_chemical_name_systematic
;
 ? 
;
_space_group_crystal_system triclinic
_space_group_IT_number 2
_space_group_name_Hall '-P 1'
_space_group_name_H-M_alt 'P -1'
_symmetry_space_group_name_Hall '-P 1'
_symmetry_space_group_name_H-M 'P -1'
_atom_sites_solution_hydrogens geom
_atom_sites_solution_primary direct
_atom_sites_solution_secondary difmap
_audit_creation_date 2013-04-19
_audit_creation_method
;
  Olex2 1.1
  (compiled 2011.11.01 svn.r2039, GUI svn.r3906)
;
_cell_angle_alpha 95.287(6)
_cell_angle_beta 99.302(7)
_cell_angle_gamma 104.429(7)
_cell_formula_units_Z 2
_cell_length_a 10.5261(8)
_cell_length_b 11.7297(9)
_cell_length_c 13.4580(11)
_cell_measurement_reflns_used 4015
_cell_measurement_temperature 293(2)
_cell_measurement_theta_max 70.8971
_cell_measurement_theta_min 3.3574
_cell_volume 1572.7(2)
_computing_cell_refinement
;
CrysAlisPro, Oxford Diffraction Ltd.,
Version 1.171.34.44 (release 25-10-2010 CrysAlis171 .NET)
(compiled Oct 25 2010,18:11:34)
;
_computing_data_collection
;
CrysAlisPro, Oxford Diffraction Ltd.,
Version 1.171.34.44 (release 25-10-2010 CrysAlis171 .NET)
(compiled Oct 25 2010,18:11:34)
;
_computing_data_reduction
;
CrysAlisPro, Oxford Diffraction Ltd.,
Version 1.171.34.44 (release 25-10-2010 CrysAlis171 .NET)
(compiled Oct 25 2010,18:11:34)
;
_computing_molecular_graphics
;
O. V. Dolomanov, L. J. Bourhis, R. J. Gildea, J. A. K. Howard and H. Puschmann,
OLEX2: a complete structure solution, refinement and analysis program.
J. Appl. Cryst. (2009). 42, 339-341.
;
_computing_publication_material
;
O. V. Dolomanov, L. J. Bourhis, R. J. Gildea, J. A. K. Howard and H. Puschmann,
OLEX2: a complete structure solution, refinement and analysis program.
J. Appl. Cryst. (2009). 42, 339-341.
;
_computing_structure_refinement
;
SHELXL, G.M. Sheldrick, Acta Cryst.
2008). A64, 112-122
;
_computing_structure_solution
;
SHELXS, G.M. Sheldrick, Acta Cryst.
(2008). A64, 112-122
;
_diffrn_ambient_temperature 293(2)
_diffrn_detector_area_resol_mean 16.4335
_diffrn_measured_fraction_theta_full 0.975
_diffrn_measured_fraction_theta_max 0.975
_diffrn_measurement_details
;
  1 omega  -39.00   34.00   1.0000    2.0300
omega____ theta____ kappa____ phi______ frames
    -        0.0000  -77.0000 -150.0000 73

  2 omega    1.00   74.00   1.0000    2.0300
omega____ theta____ kappa____ phi______ frames
    -        0.0000   77.0000  -60.0000 73

  3 omega  -74.00  -44.00   1.0000    2.0300
omega____ theta____ kappa____ phi______ frames
    -        0.0000  -77.0000 -150.0000 30

  4 omega    4.00   31.00   1.0000    2.0300
omega____ theta____ kappa____ phi______ frames
    -        0.0000   77.0000    0.0000 27

  5 omega  -96.00  -18.00   1.0000    2.0300
omega____ theta____ kappa____ phi______ frames
    -      -56.8839  125.0000   60.0000 78

  6 omega  -70.00    7.00   1.0000    2.0300
omega____ theta____ kappa____ phi______ frames
    -      -56.8839   77.0000  -30.0000 77

  7 omega  -15.00   18.00   1.0000    2.0300
omega____ theta____ kappa____ phi______ frames
    -      -56.8839   45.0000   90.0000 33

  8 omega -138.00    2.00   1.0000    2.0300
omega____ theta____ kappa____ phi______ frames
    -      -56.8839    0.0000   90.0000 140

  9 omega  -67.00  -20.00   1.0000    2.0300
omega____ theta____ kappa____ phi______ frames
    -      -56.8839   45.0000   90.0000 47

 10 omega   22.00   50.00   1.0000    2.0300
omega____ theta____ kappa____ phi______ frames
    -       56.8839   45.0000 -150.0000 28

 11 omega   52.00   87.00   1.0000    2.0300
omega____ theta____ kappa____ phi______ frames
    -       56.8839   45.0000 -150.0000 35

 12 omega  -45.00   15.00   1.0000    2.0300
omega____ theta____ kappa____ phi______ frames
    -      -64.5000   25.0000  -90.0000 60

 13 omega  -37.00   -4.00   1.0000    2.0300
omega____ theta____ kappa____ phi______ frames
    -      -64.5000   77.0000   60.0000 33

 14 omega  -95.00  -38.00   1.0000    2.0300
omega____ theta____ kappa____ phi______ frames
    -      -64.5000   77.0000   60.0000 57

 15 omega  -27.00    0.00   1.0000    2.0300
omega____ theta____ kappa____ phi______ frames
    -      -64.5000  112.0000 -120.0000 27

 16 omega  -89.00  -52.00   1.0000    2.0300
omega____ theta____ kappa____ phi______ frames
    -      -64.5000  112.0000 -120.0000 37

 17 omega  -97.00    4.00   1.0000    2.0300
omega____ theta____ kappa____ phi______ frames
    -      -64.5000   72.0000 -100.0000 101

 18 omega   84.00  119.00   1.0000    2.0300
omega____ theta____ kappa____ phi______ frames
    -      113.7677   50.0000    0.0000 35

 19 omega   44.00   71.00   1.0000    2.0300
omega____ theta____ kappa____ phi______ frames
    -      113.7677  -50.0000   90.0000 27

 20 omega  135.00  168.00   1.0000    2.0300
omega____ theta____ kappa____ phi______ frames
    -      113.7677   50.0000 -120.0000 33

 21 omega  124.00  150.00   1.0000    2.0300
omega____ theta____ kappa____ phi______ frames
    -      113.7677  -25.0000  -30.0000 26

 22 omega   52.00   82.00   1.0000    2.0300
omega____ theta____ kappa____ phi______ frames
    -      113.7677  -50.0000 -150.0000 30

 23 omega   85.00  127.00   1.0000    2.0300
omega____ theta____ kappa____ phi______ frames
    -      113.7677   50.0000 -120.0000 42

 24 omega   53.00   78.00   1.0000    2.0300
omega____ theta____ kappa____ phi______ frames
    -      113.7677  -50.0000 -120.0000 25

 25 omega   86.00  157.00   1.0000    2.0300
omega____ theta____ kappa____ phi______ frames
    -      113.7677  -91.0000 -158.0000 71

 26 omega   40.00   76.00   1.0000    2.0300
omega____ theta____ kappa____ phi______ frames
    -      113.7677  -50.0000 -180.0000 36

 27 omega  130.00  174.00   1.0000    2.0300
omega____ theta____ kappa____ phi______ frames
    -      113.7677  -25.0000   30.0000 44

 28 omega   54.00  166.00   1.0000    2.0300
omega____ theta____ kappa____ phi______ frames
    -      113.7677   25.0000  -30.0000 112

 29 omega  112.00  141.00   1.0000    2.0300
omega____ theta____ kappa____ phi______ frames
    -      113.7677  112.0000  -90.0000 29

 30 omega  147.00  174.00   1.0000    2.0300
omega____ theta____ kappa____ phi______ frames
    -      113.7677  112.0000  -90.0000 27

 31 omega  148.00  176.00   1.0000    2.0300
omega____ theta____ kappa____ phi______ frames
    -      113.7677  112.0000    0.0000 28

 32 omega  111.00  166.00   1.0000    2.0300
omega____ theta____ kappa____ phi______ frames
    -      113.7677  112.0000 -120.0000 55

 33 omega  101.00  159.00   1.0000    2.0300
omega____ theta____ kappa____ phi______ frames
    -      113.7677  112.0000 -150.0000 58

 34 omega  114.00  161.00   1.0000    2.0300
omega____ theta____ kappa____ phi______ frames
    -      113.7677  112.0000  150.0000 47

 35 omega   46.00   73.00   1.0000    2.0300
omega____ theta____ kappa____ phi______ frames
    -      113.7677  -50.0000  -90.0000 27

 36 omega   40.00   74.00   1.0000    2.0300
omega____ theta____ kappa____ phi______ frames
    -      113.7677  -50.0000  120.0000 34

 37 omega  101.00  178.00   1.0000    2.0300
omega____ theta____ kappa____ phi______ frames
    -      113.7677  112.0000 -180.0000 77

 38 omega  144.00  170.00   1.0000    2.0300
omega____ theta____ kappa____ phi______ frames
    -      113.7677   50.0000    0.0000 26

 39 omega   50.00  120.00   1.0000    2.0300
omega____ theta____ kappa____ phi______ frames
    -      113.7677 -124.0000   46.0000 70

 40 omega   38.00  120.00   1.0000    2.0300
omega____ theta____ kappa____ phi______ frames
    -      113.7677 -132.0000 -112.0000 82

 41 omega   72.00  110.00   1.0000    2.0300
omega____ theta____ kappa____ phi______ frames
    -      113.7677  -99.0000   83.0000 38
;
_diffrn_measurement_device_type 'SuperNova, Dual, Cu at zero, Eos'
_diffrn_measurement_method '\w scans'
_diffrn_orient_matrix_UB_11 -0.0582998000
_diffrn_orient_matrix_UB_12 0.0389825000
_diffrn_orient_matrix_UB_13 0.0912379000
_diffrn_orient_matrix_UB_21 -0.1133173000
_diffrn_orient_matrix_UB_22 -0.1163738000
_diffrn_orient_matrix_UB_23 -0.0246453000
_diffrn_orient_matrix_UB_31 0.0864121000
_diffrn_orient_matrix_UB_32 -0.0607382000
_diffrn_orient_matrix_UB_33 0.0691877000
_diffrn_radiation_monochromator mirror
_diffrn_radiation_type 'Cu K\a'
_diffrn_radiation_wavelength 1.5418
_diffrn_reflns_av_R_equivalents 0.0278
_diffrn_reflns_av_unetI/netI 0.0340
_diffrn_reflns_limit_h_max 12
_diffrn_reflns_limit_h_min -12
_diffrn_reflns_limit_k_max 10
_diffrn_reflns_limit_k_min -14
_diffrn_reflns_limit_l_max 16
_diffrn_reflns_limit_l_min -16
_diffrn_reflns_number 10236
_diffrn_reflns_theta_full 71.03
_diffrn_reflns_theta_max 71.03
_diffrn_reflns_theta_min 3.36
_diffrn_source 'SuperNova (Cu) X-ray Source'
_diffrn_source_current n/a
_diffrn_source_voltage n/a
_exptl_absorpt_coefficient_mu 2.330
_exptl_absorpt_correction_T_max 1.00000
_exptl_absorpt_correction_T_min 0.64697
_exptl_absorpt_correction_type multi-scan
_exptl_absorpt_process_details
;
CrysAlisPro, Oxford Diffraction Ltd.,
Version 1.171.34.44 (release 25-10-2010 CrysAlis171 .NET)
(compiled Oct 25 2010,18:11:34)
Empirical absorption correction using spherical harmonics,
 implemented in SCALE3 ABSPACK scaling algorithm.
;
_exptl_crystal_colour yellow
_exptl_crystal_density_diffrn 1.369
_exptl_crystal_density_method 'not measured'
_exptl_crystal_F_000 678
_exptl_crystal_size_max 0.2
_exptl_crystal_size_mid 0.1
_exptl_crystal_size_min 0.1
_refine_diff_density_max 0.622
_refine_diff_density_min -0.391
_refine_diff_density_rms 0.059
_refine_ls_extinction_method none
_refine_ls_goodness_of_fit_ref 1.437
_refine_ls_hydrogen_treatment mixed
_refine_ls_matrix_type full
_refine_ls_number_parameters 407
_refine_ls_number_reflns 5930
_refine_ls_number_restraints 0
_refine_ls_restrained_S_all 1.437
_refine_ls_R_factor_all 0.0931
_refine_ls_R_factor_gt 0.0749
_refine_ls_shift/su_max 0.006
_refine_ls_shift/su_mean 0.001
_refine_ls_structure_factor_coef Fsqd
_refine_ls_weighting_details 'calc w=1/[\s^2^(Fo^2^)+(0.1000P)^2^+0.0000P] where P=(Fo^2^+2Fc^2^)/3'
_refine_ls_weighting_scheme calc
_refine_ls_wR_factor_gt 0.2136
_refine_ls_wR_factor_ref 0.2341
_reflns_number_gt 4407
_reflns_number_total 5930
_reflns_threshold_expression >2sigma(I)
_cod_data_source_file cg400638g_si_001.cif
_cod_data_source_block Keto-3
_cod_original_cell_volume 1572.8(2)
_cod_database_code 4508145
_chemical_oxdiff_formula 'c26 h28 cl2 n4'
_reflns_odcompleteness_completeness 99.41
_reflns_odcompleteness_iscentric 1
_reflns_odcompleteness_theta 66.97

loop_
_space_group_symop_id
_space_group_symop_operation_xyz
1 'x, y, z'
2 '-x, -y, -z'

loop_
_atom_site_label
_atom_site_type_symbol
_atom_site_fract_x
_atom_site_fract_y
_atom_site_fract_z
_atom_site_U_iso_or_equiv
_atom_site_adp_type
_atom_site_occupancy
_atom_site_symmetry_multiplicity
_atom_site_calc_flag
_atom_site_refinement_flags
_atom_site_disorder_assembly
_atom_site_disorder_group
Cl1 Cl 0.31400(10) 0.51826(9) 0.93899(7) 0.0790(3) Uani 1 1 d . . .
Cl2 Cl 0.28761(12) 0.07520(11) 0.79142(9) 0.1004(4) Uani 1 1 d . . .
O3 O -0.0588(2) 0.4899(2) 1.30881(19) 0.0716(7) Uani 1 1 d . . .
O2 O 0.1724(2) 0.5005(2) 1.11350(17) 0.0656(6) Uani 1 1 d . A .
N3 N -0.1468(2) 0.8603(2) 1.5583(2) 0.0605(6) Uani 1 1 d . . .
O1 O 0.1923(2) 0.3614(2) 1.21559(17) 0.0693(6) Uani 1 1 d . . .
O4 O -0.3201(2) 1.0610(3) 1.81621(19) 0.0787(7) Uani 1 1 d . . .
N2 N 0.4037(2) 0.5809(3) 1.2722(2) 0.0617(7) Uani 1 1 d . A .
C15 C -0.0726(3) 0.5800(3) 1.3765(2) 0.0580(7) Uani 1 1 d . . .
O1A O -0.2215(3) 1.1797(3) 2.0685(2) 0.1001(10) Uani 1 1 d . . .
C18 C -0.1207(3) 0.7624(3) 1.5026(2) 0.0537(7) Uani 1 1 d . . .
C7 C 0.2827(3) 0.3701(3) 0.9589(2) 0.0584(7) Uani 1 1 d . A .
O2A O -0.4178(3) 1.1365(3) 1.9688(2) 0.0934(9) Uani 1 1 d . . .
H2A H -0.3769 1.1156 1.9268 0.140 Uiso 1 1 calc R . .
N4 N -0.1913(3) 1.0285(3) 1.7054(2) 0.0691(8) Uani 1 1 d . . .
C5 C 0.2497(3) 0.4224(3) 1.1414(2) 0.0599(7) Uani 1 1 d . A .
C19 C 0.0032(3) 0.7393(3) 1.5149(2) 0.0596(7) Uani 1 1 d . . .
H19 H 0.0714 0.7848 1.5667 0.072 Uiso 1 1 calc R . .
C20 C 0.0286(3) 0.6497(3) 1.4519(2) 0.0620(8) Uani 1 1 d . . .
H20 H 0.1133 0.6372 1.4608 0.074 Uiso 1 1 calc R A .
C17 C -0.2220(3) 0.6885(3) 1.4279(2) 0.0645(8) Uani 1 1 d . . .
H17 H -0.3072 0.7001 1.4191 0.077 Uiso 1 1 calc R . .
C9 C 0.2724(3) 0.1727(4) 0.8919(3) 0.0713(10) Uani 1 1 d . . .
N1 N 0.4120(3) 0.6658(4) 1.4251(3) 0.0905(12) Uani 1 1 d . A .
C8 C 0.2922(3) 0.2910(3) 0.8792(3) 0.0663(8) Uani 1 1 d . . .
H8 H 0.3114 0.3168 0.8187 0.080 Uiso 1 1 calc R . .
C16 C -0.1984(3) 0.5976(3) 1.3661(2) 0.0624(8) Uani 1 1 d . . .
H16 H -0.2679 0.5483 1.3173 0.075 Uiso 1 1 calc R A .
C1A C -0.3380(3) 1.1705(3) 2.0569(3) 0.0628(8) Uani 1 1 d . . .
C4 C 0.3936(3) 0.4903(3) 1.1881(3) 0.0650(8) Uani 1 1 d . . .
H4A H 0.4419 0.4345 1.2120 0.078 Uiso 1 1 calc R A .
H4B H 0.4360 0.5275 1.1361 0.078 Uiso 1 1 calc R . .
C10 C 0.2425(4) 0.1324(4) 0.9798(3) 0.0772(10) Uani 1 1 d . . .
H10 H 0.2293 0.0524 0.9870 0.093 Uiso 1 1 calc R . .
C11 C 0.2323(4) 0.2137(3) 1.0583(3) 0.0682(8) Uani 1 1 d . A .
H11 H 0.2113 0.1867 1.1180 0.082 Uiso 1 1 calc R . .
C6 C 0.2524(3) 0.3335(3) 1.0502(2) 0.0567(7) Uani 1 1 d . . .
C25 C -0.2099(3) 1.0851(3) 1.7902(3) 0.0659(8) Uani 1 1 d . . .
C24 C -0.0357(3) 0.9406(3) 1.6301(3) 0.0740(10) Uani 1 1 d . . .
H24A H 0.0424 0.9592 1.5988 0.089 Uiso 1 1 calc R . .
H24B H -0.0144 0.9023 1.6891 0.089 Uiso 1 1 calc R . .
C1 C 0.4088(3) 0.5648(4) 1.3701(3) 0.0729(10) Uani 1 1 d . . .
H1 H 0.4099 0.4939 1.3955 0.087 Uiso 1 1 calc R A .
C13 C 0.0622(4) 0.3925(4) 1.2139(3) 0.0593(11) Uani 0.796(7) 1 d P A 1
H13 H -0.0101 0.3201 1.2104 0.071 Uiso 1 1 calc R A 1
C2A C -0.4102(3) 1.1936(4) 2.1416(3) 0.0706(9) Uani 1 1 d . . .
H2AA H -0.4555 1.2543 2.1261 0.085 Uiso 1 1 calc R . .
H2AB H -0.4775 1.1215 2.1453 0.085 Uiso 1 1 calc R . .
C21 C -0.2665(3) 0.8328(3) 1.6031(3) 0.0666(9) Uani 1 1 d . . .
H21A H -0.2506 0.7915 1.6611 0.080 Uiso 1 1 calc R . .
H21B H -0.3400 0.7806 1.5535 0.080 Uiso 1 1 calc R . .
C4A C -0.3853(4) 1.2696(4) 2.3263(3) 0.0768(10) Uani 1 1 d . . .
C3A C -0.3181(4) 1.2332(4) 2.2424(3) 0.0778(10) Uani 1 1 d . . .
H3AA H -0.2452 1.2999 2.2363 0.093 Uiso 1 1 calc R . .
H3AB H -0.2801 1.1691 2.2610 0.093 Uiso 1 1 calc R . .
C22 C -0.3039(4) 0.9437(4) 1.6365(3) 0.0792(11) Uani 1 1 d . . .
H22A H -0.3307 0.9799 1.5775 0.095 Uiso 1 1 calc R . .
H22B H -0.3792 0.9235 1.6707 0.095 Uiso 1 1 calc R . .
C14 C 0.0735(4) 0.4761(4) 1.3101(3) 0.0611(11) Uani 0.810(7) 1 d P A 1
H14A H 0.1031 0.4423 1.3699 0.073 Uiso 1 1 calc R A 1
H14B H 0.1365 0.5522 1.3101 0.073 Uiso 1 1 calc R A 1
C3 C 0.4034(4) 0.6952(4) 1.2642(4) 0.0843(11) Uani 1 1 d . . .
H3 H 0.4002 0.7307 1.2051 0.101 Uiso 1 1 calc R A .
C23 C -0.0700(4) 1.0539(4) 1.6632(3) 0.0869(13) Uani 1 1 d . . .
H23A H 0.0033 1.1045 1.7140 0.104 Uiso 1 1 calc R . .
H23B H -0.0825 1.0963 1.6054 0.104 Uiso 1 1 calc R . .
C12 C 0.0409(3) 0.4457(4) 1.1254(4) 0.0829(12) Uani 1 1 d . . .
H12A H -0.0090 0.5039 1.1343 0.099 Uiso 1 1 calc R A 1
H12B H -0.0067 0.3867 1.0674 0.099 Uiso 1 1 calc R A 1
C26 C -0.0965(4) 1.1820(5) 1.8528(4) 0.1053(17) Uani 1 1 d . . .
H26A H -0.1288 1.2230 1.9042 0.158 Uiso 1 1 calc R . .
H26B H -0.0593 1.2371 1.8097 0.158 Uiso 1 1 calc R . .
H26C H -0.0288 1.1481 1.8844 0.158 Uiso 1 1 calc R . .
C2 C 0.4086(4) 0.7466(5) 1.3582(4) 0.0975(14) Uani 1 1 d . A .
H2 H 0.4097 0.8255 1.3756 0.117 Uiso 1 1 calc R . .
O3A O -0.4672(4) 1.3228(3) 2.3165(3) 0.1189(13) Uani 1 1 d . . .
C13A C 0.0579(14) 0.3159(18) 1.2000(13) 0.0593(11) Uani 0.204(7) 1 d P A 2
C14A C 0.0610(16) 0.5331(18) 1.2595(15) 0.0611(11) Uani 0.190(7) 1 d P A 2
O4A O -0.3403(4) 1.2412(5) 2.4106(3) 0.1413(18) Uani 1 1 d . . .

loop_
_atom_site_aniso_label
_atom_site_aniso_U_11
_atom_site_aniso_U_22
_atom_site_aniso_U_33
_atom_site_aniso_U_23
_atom_site_aniso_U_13
_atom_site_aniso_U_12
Cl1 0.0891(7) 0.0728(6) 0.0837(6) 0.0119(4) 0.0354(5) 0.0252(5)
Cl2 0.1024(8) 0.0970(8) 0.0931(7) -0.0360(6) 0.0142(6) 0.0313(6)
O3 0.0475(11) 0.0754(15) 0.0869(16) -0.0209(12) 0.0221(11) 0.0130(10)
O2 0.0511(11) 0.0792(15) 0.0716(14) -0.0029(11) 0.0179(10) 0.0276(11)
N3 0.0520(13) 0.0614(15) 0.0655(15) -0.0082(12) 0.0211(12) 0.0103(11)
O1 0.0591(13) 0.0873(17) 0.0642(13) 0.0053(12) 0.0236(10) 0.0188(12)
O4 0.0673(15) 0.0923(18) 0.0719(14) -0.0162(13) 0.0276(12) 0.0138(13)
N2 0.0469(13) 0.0726(17) 0.0632(15) -0.0065(13) 0.0127(11) 0.0161(12)
C15 0.0481(15) 0.0636(18) 0.0618(17) -0.0050(14) 0.0210(13) 0.0124(13)
O1A 0.0654(16) 0.149(3) 0.0789(17) -0.0148(18) 0.0223(13) 0.0213(17)
C18 0.0509(15) 0.0566(16) 0.0541(15) 0.0006(13) 0.0183(12) 0.0123(13)
C7 0.0497(15) 0.0624(18) 0.0632(17) -0.0006(14) 0.0128(13) 0.0177(14)
O2A 0.0748(16) 0.141(3) 0.0643(15) -0.0129(16) 0.0136(13) 0.0381(17)
N4 0.0624(16) 0.0705(18) 0.0709(17) -0.0125(14) 0.0265(13) 0.0109(13)
C5 0.0484(15) 0.071(2) 0.0609(17) -0.0012(14) 0.0174(13) 0.0173(14)
C19 0.0460(15) 0.0690(19) 0.0598(17) -0.0043(14) 0.0087(13) 0.0138(14)
C20 0.0436(15) 0.076(2) 0.0666(18) -0.0049(16) 0.0131(13) 0.0206(14)
C17 0.0484(16) 0.076(2) 0.0673(19) -0.0115(16) 0.0109(14) 0.0213(15)
C9 0.0573(18) 0.079(2) 0.072(2) -0.0202(18) 0.0074(15) 0.0201(17)
N1 0.0604(18) 0.121(3) 0.077(2) -0.033(2) 0.0132(15) 0.0173(19)
C8 0.0561(17) 0.080(2) 0.0605(18) -0.0060(16) 0.0135(14) 0.0193(16)
C16 0.0455(15) 0.070(2) 0.0657(18) -0.0114(15) 0.0110(13) 0.0123(14)
C1A 0.0586(18) 0.0616(18) 0.0665(19) -0.0039(15) 0.0189(15) 0.0129(14)
C4 0.0488(16) 0.084(2) 0.0628(18) -0.0074(16) 0.0154(14) 0.0211(16)
C10 0.074(2) 0.065(2) 0.091(3) -0.0032(19) 0.0170(19) 0.0211(18)
C11 0.0670(19) 0.069(2) 0.071(2) 0.0053(16) 0.0202(16) 0.0207(16)
C6 0.0452(14) 0.0649(18) 0.0588(16) -0.0017(14) 0.0120(12) 0.0153(13)
C25 0.0654(19) 0.067(2) 0.0644(19) -0.0019(15) 0.0199(15) 0.0147(16)
C24 0.0552(18) 0.076(2) 0.081(2) -0.0186(18) 0.0276(16) 0.0013(16)
C1 0.0578(18) 0.091(3) 0.063(2) -0.0098(18) 0.0112(15) 0.0161(18)
C13 0.0398(16) 0.066(3) 0.068(2) -0.011(2) 0.0206(15) 0.0068(18)
C2A 0.0615(19) 0.077(2) 0.071(2) -0.0043(17) 0.0218(16) 0.0135(17)
C21 0.0497(16) 0.073(2) 0.0710(19) -0.0154(16) 0.0188(14) 0.0098(15)
C4A 0.0562(19) 0.089(3) 0.073(2) -0.0002(19) 0.0126(17) 0.0002(18)
C3A 0.070(2) 0.087(3) 0.073(2) -0.0125(19) 0.0176(17) 0.0216(19)
C22 0.064(2) 0.088(3) 0.081(2) -0.023(2) 0.0176(17) 0.0221(19)
C14 0.0487(19) 0.068(3) 0.069(3) 0.0000(19) 0.0228(18) 0.0175(18)
C3 0.079(3) 0.072(2) 0.097(3) -0.001(2) 0.013(2) 0.017(2)
C23 0.081(2) 0.073(2) 0.100(3) -0.020(2) 0.048(2) -0.0012(19)
C12 0.0486(18) 0.078(2) 0.119(3) -0.012(2) 0.0173(19) 0.0187(17)
C26 0.075(3) 0.115(4) 0.105(3) -0.047(3) 0.032(2) 0.000(2)
C2 0.081(3) 0.081(3) 0.122(4) -0.025(3) 0.015(3) 0.024(2)
O3A 0.142(3) 0.113(3) 0.142(3) 0.025(2) 0.087(3) 0.066(2)
C13A 0.0398(16) 0.066(3) 0.068(2) -0.011(2) 0.0206(15) 0.0068(18)
C14A 0.0487(19) 0.068(3) 0.069(3) 0.0000(19) 0.0228(18) 0.0175(18)
O4A 0.084(2) 0.269(6) 0.080(2) 0.018(3) 0.0084(17) 0.070(3)

loop_
_atom_type_symbol
_atom_type_description
_atom_type_scat_dispersion_real
_atom_type_scat_dispersion_imag
_atom_type_scat_source
C C 0.0181 0.0091 'International Tables Vol C Tables 4.2.6.8 and 6.1.1.4'
H H 0.0000 0.0000 'International Tables Vol C Tables 4.2.6.8 and 6.1.1.4'
Cl Cl 0.3639 0.7018 'International Tables Vol C Tables 4.2.6.8 and 6.1.1.4'
N N 0.0311 0.0180 'International Tables Vol C Tables 4.2.6.8 and 6.1.1.4'
O O 0.0492 0.0322 'International Tables Vol C Tables 4.2.6.8 and 6.1.1.4'

loop_
_geom_angle_atom_site_label_1
_geom_angle_atom_site_label_2
_geom_angle_atom_site_label_3
_geom_angle
C15 O3 C14 117.6(3)
C15 O3 C14A 110.8(7)
C14 O3 C14A 40.0(8)
C5 O2 C12 106.5(3)
C18 N3 C24 117.4(3)
C18 N3 C21 115.8(3)
C24 N3 C21 110.5(2)
C5 O1 C13 104.8(3)
C13A O1 C5 119.4(8)
C13A O1 C13 35.8(8)
C1 N2 C4 126.0(3)
C1 N2 C3 108.5(3)
C3 N2 C4 125.5(3)
C20 C15 O3 124.7(3)
C20 C15 C16 119.6(3)
C16 C15 O3 115.7(3)
C19 C18 N3 123.5(3)
C19 C18 C17 117.4(3)
C17 C18 N3 119.0(3)
C8 C7 Cl1 115.8(3)
C8 C7 C6 122.0(3)
C6 C7 Cl1 122.2(2)
C25 N4 C22 120.4(3)
C25 N4 C23 126.2(3)
C23 N4 C22 112.7(3)
O2 C5 O1 106.4(2)
O2 C5 C4 111.2(3)
O2 C5 C6 112.4(3)
O1 C5 C4 108.5(3)
O1 C5 C6 110.4(3)
C4 C5 C6 107.9(2)
C18 C19 C20 121.9(3)
C15 C20 C19 119.5(3)
C16 C17 C18 121.1(3)
C8 C9 Cl2 117.6(3)
C10 C9 Cl2 120.6(3)
C10 C9 C8 121.8(3)
C1 N1 C2 106.0(4)
C9 C8 C7 118.4(3)
C15 C16 C17 120.4(3)
O1A C1A O2A 122.9(3)
O1A C1A C2A 124.3(3)
O2A C1A C2A 112.7(3)
N2 C4 C5 113.0(2)
C9 C10 C11 118.6(4)
C6 C11 C10 122.1(3)
C7 C6 C5 122.1(3)
C11 C6 C7 117.1(3)
C11 C6 C5 120.7(3)
O4 C25 N4 121.0(3)
O4 C25 C26 119.8(3)
N4 C25 C26 119.2(3)
N3 C24 C23 110.7(3)
N1 C1 N2 109.5(4)
O1 C13 C14 108.8(3)
C12 C13 O1 105.7(3)
C12 C13 C14 112.5(4)
C3A C2A C1A 112.5(3)
N3 C21 C22 111.3(3)
O3A C4A C3A 124.6(4)
O3A C4A O4A 122.9(4)
O4A C4A C3A 112.4(4)
C2A C3A C4A 113.5(3)
N4 C22 C21 110.8(3)
O3 C14 C13 105.4(3)
C2 C3 N2 106.2(4)
N4 C23 C24 110.9(3)
O2 C12 C13A 104.8(5)
O2 C12 C14A 94.5(6)
C13 C12 O2 102.9(3)
C13 C12 C13A 25.3(5)
C13 C12 C14A 58.8(7)
C13A C12 C14A 84.0(8)
C3 C2 N1 109.9(4)
O1 C13A C12 88.0(10)
O3 C14A C12 112.5(10)

loop_
_geom_bond_atom_site_label_1
_geom_bond_atom_site_label_2
_geom_bond_distance
Cl1 C7 1.740(3)
Cl2 C9 1.743(3)
O3 C15 1.382(4)
O3 C14 1.439(4)
O3 C14A 1.518(17)
O2 C5 1.406(4)
O2 C12 1.415(4)
N3 C18 1.421(4)
N3 C24 1.452(4)
N3 C21 1.461(4)
O1 C5 1.409(4)
O1 C13 1.500(4)
O1 C13A 1.356(14)
O4 C25 1.239(4)
N2 C4 1.450(4)
N2 C1 1.343(5)
N2 C3 1.355(5)
C15 C20 1.377(4)
C15 C16 1.378(4)
O1A C1A 1.187(4)
C18 C19 1.384(4)
C18 C17 1.391(4)
C7 C8 1.385(4)
C7 C6 1.398(5)
O2A C1A 1.302(4)
N4 C25 1.334(4)
N4 C22 1.463(5)
N4 C23 1.455(4)
C5 C4 1.524(4)
C5 C6 1.544(4)
C19 C20 1.394(4)
C17 C16 1.387(4)
C9 C8 1.381(5)
C9 C10 1.369(6)
N1 C1 1.327(5)
N1 C2 1.368(7)
C1A C2A 1.508(4)
C10 C11 1.392(5)
C11 C6 1.385(5)
C25 C26 1.499(5)
C24 C23 1.509(5)
C13 C14 1.520(5)
C13 C12 1.407(6)
C2A C3A 1.494(5)
C21 C22 1.501(5)
C4A C3A 1.509(5)
C4A O3A 1.182(5)
C4A O4A 1.264(5)
C3 C2 1.338(6)
C12 C13A 1.93(2)
C12 C14A 1.943(18)
